data_4318177
loop_
_publ_author_name
'Jitendra K. Bera'
'Paul S. Szalay'
'Kim R. Dunbar'

_publ_section_title
;
 A Study of Structural and Bonding Variations in the Homologous Series
 [Mo2(CN)6(dppm)2]n- (n= 2, 1, 0)
;
_journal_name_full 'Inorganic Chemistry'
_journal_page_first 3429
_journal_page_last 3436
_journal_paper_doi 10.1021/ic020157n
_journal_volume 41
_journal_year 2002
_chemical_formula_sum 'C58 H50 Mo2 N8 O4 P4'
_chemical_formula_weight 1238.82
_chemical_name_systematic
;
di(bis(diphenylphosphino)methane)hexacyanodimolybdate
.2 nitromethane
;
_space_group_IT_number 2
_symmetry_cell_setting triclinic
_symmetry_space_group_name_Hall '-P 1'
_symmetry_space_group_name_H-M 'P -1'
_atom_sites_solution_hydrogens geom
_atom_sites_solution_primary direct
_atom_sites_solution_secondary difmap
_audit_creation_method SHELXL-97
_cell_angle_alpha 95.47(3)
_cell_angle_beta 107.12(3)
_cell_angle_gamma 91.86(3)
_cell_formula_units_Z 1
_cell_length_a 9.942(2)
_cell_length_b 12.418(3)
_cell_length_c 12.934(3)
_cell_measurement_temperature 173(2)
_cell_measurement_theta_max 28.16
_cell_measurement_theta_min 1.65
_cell_volume 1516.0(7)
_computing_cell_refinement 'SAINT v4.05 (Siemens, 1996)'
_computing_data_collection 'SMART V4.05 (Siemens, 1996)'
_computing_data_reduction 'XPREP SHELXTL v5 (Siemens, 1994)'
_computing_molecular_graphics 'XP SHELXTL v5 (Siemens, 1994)'
_computing_publication_material 'Ciftab (Sheldrick, 1997)'
_computing_structure_refinement 'SHELXL-97 (Sheldrick, 1997)'
_computing_structure_solution 'SHELXS-97 (Sheldrick, 1990)'
_diffrn_ambient_temperature 173(2)
_diffrn_detector_area_resol_mean '5.7 pixels mm-1'
_diffrn_measured_fraction_theta_full 0.943
_diffrn_measured_fraction_theta_max 0.943
_diffrn_measurement_device_type 'Siemens Smart 1K CCD Area Detector Diffractometer'
_diffrn_measurement_method 'Omega Scans'
_diffrn_radiation_monochromator graphite
_diffrn_radiation_source 'fine-focus sealed tube'
_diffrn_radiation_type MoK\a
_diffrn_radiation_wavelength 0.71073
_diffrn_reflns_av_R_equivalents 0.0416
_diffrn_reflns_av_sigmaI/netI 0.0650
_diffrn_reflns_limit_h_max 13
_diffrn_reflns_limit_h_min -13
_diffrn_reflns_limit_k_max 16
_diffrn_reflns_limit_k_min -16
_diffrn_reflns_limit_l_max 17
_diffrn_reflns_limit_l_min -17
_diffrn_reflns_number 18034
_diffrn_reflns_theta_full 28.16
_diffrn_reflns_theta_max 28.16
_diffrn_reflns_theta_min 1.65
_exptl_absorpt_coefficient_mu 0.569
_exptl_absorpt_correction_type SADABS
_exptl_crystal_colour yellow-green
_exptl_crystal_density_diffrn 1.357
_exptl_crystal_density_method 'not measured'
_exptl_crystal_description block
_exptl_crystal_F_000 630
_exptl_crystal_size_max 0.42
_exptl_crystal_size_mid 0.35
_exptl_crystal_size_min 0.28
_refine_diff_density_max 0.793
_refine_diff_density_min -0.863
_refine_diff_density_rms 0.090
_refine_ls_extinction_method none
_refine_ls_goodness_of_fit_ref 0.904
_refine_ls_hydrogen_treatment mixed
_refine_ls_matrix_type full
_refine_ls_number_parameters 355
_refine_ls_number_reflns 7021
_refine_ls_number_restraints 0
_refine_ls_restrained_S_all 0.904
_refine_ls_R_factor_all 0.0708
_refine_ls_R_factor_gt 0.0423
_refine_ls_shift/su_max 1.650
_refine_ls_shift/su_mean 0.012
_refine_ls_structure_factor_coef Fsqd
_refine_ls_weighting_details 'calc w=1/[\s^2^(Fo^2^)+(0.0758P)^2^+0.0000P] where P=(Fo^2^+2Fc^2^)/3'
_refine_ls_weighting_scheme calc
_refine_ls_wR_factor_gt 0.1049
_refine_ls_wR_factor_ref 0.1153
_reflns_number_gt 4948
_reflns_number_total 7021
_reflns_threshold_expression >2sigma(I)
_cod_data_source_file ic020157n_3.cif
_cod_data_source_block Mo(III,III)
_cod_depositor_comments
;
The following automatic conversions were performed:

data name '_atom_site_symetry_multiplicity' was replaced with
'_atom_site_symmetry_multiplicity' as specified in the replacement
file 'data/replacement-values/replacement_tags.lst'.

Automatic conversion script
Id: cif_correct_tags 9268 2022-04-12 08:56:07Z antanas 
;
_cod_original_cell_volume 1516.1(5)
_cod_database_code 4318177

loop_
_symmetry_equiv_pos_as_xyz
'x, y, z'
'-x, -y, -z'

loop_
_atom_site_label
_atom_site_type_symbol
_atom_site_fract_x
_atom_site_fract_y
_atom_site_fract_z
_atom_site_U_iso_or_equiv
_atom_site_adp_type
_atom_site_occupancy
_atom_site_symmetry_multiplicity
_atom_site_calc_flag
_atom_site_refinement_flags
_atom_site_disorder_assembly
_atom_site_disorder_group
Mo1 Mo 0.51986(3) 0.38936(2) 0.53029(2) 0.02021(9) Uani 1 1 d . . .
P1 P 0.68154(8) 0.46548(6) 0.71699(6) 0.02175(18) Uani 1 1 d . . .
P2 P 0.64039(8) 0.69734(6) 0.65388(6) 0.02203(18) Uani 1 1 d . . .
C1 C 0.3992(3) 0.2874(3) 0.6035(3) 0.0256(7) Uani 1 1 d . . .
C2 C 0.6552(3) 0.2464(3) 0.5497(3) 0.0245(7) Uani 1 1 d . . .
C3 C 0.3784(3) 0.4997(3) 0.5605(3) 0.0262(7) Uani 1 1 d . . .
C4 C 0.6421(3) 0.6047(3) 0.7587(2) 0.0256(7) Uani 1 1 d . . .
H4A H 0.7124 0.6327 0.8264 0.031 Uiso 1 1 calc R . .
H4B H 0.5508 0.6027 0.7718 0.031 Uiso 1 1 calc R . .
C11 C 0.6589(4) 0.3887(3) 0.8260(3) 0.0273(7) Uani 1 1 d . . .
C12 C 0.7357(6) 0.2991(4) 0.8500(4) 0.0622(14) Uani 1 1 d . . .
H12A H 0.8020 0.2814 0.8143 0.075 Uiso 1 1 calc R . .
C13 C 0.7147(7) 0.2349(4) 0.9272(4) 0.084(2) Uani 1 1 d . . .
H13A H 0.7674 0.1747 0.9427 0.101 Uiso 1 1 calc R . .
C14 C 0.6175(6) 0.2594(4) 0.9803(4) 0.0592(13) Uani 1 1 d . . .
H14A H 0.6063 0.2177 1.0337 0.071 Uiso 1 1 calc R . .
C15 C 0.5375(5) 0.3450(4) 0.9545(4) 0.0548(12) Uani 1 1 d . . .
H15A H 0.4679 0.3601 0.9877 0.066 Uiso 1 1 calc R . .
C16 C 0.5594(4) 0.4103(4) 0.8785(3) 0.0454(10) Uani 1 1 d . . .
H16A H 0.5056 0.4699 0.8628 0.054 Uiso 1 1 calc R . .
C21 C 0.8738(3) 0.4727(3) 0.7445(3) 0.0289(7) Uani 1 1 d . . .
C22 C 0.9610(4) 0.5227(4) 0.8449(3) 0.0499(11) Uani 1 1 d . . .
H22A H 0.9216 0.5535 0.8967 0.060 Uiso 1 1 calc R . .
C23 C 1.1066(5) 0.5260(5) 0.8662(4) 0.0726(16) Uani 1 1 d . . .
H23A H 1.1648 0.5599 0.9321 0.087 Uiso 1 1 calc R . .
C24 C 1.1646(5) 0.4792(5) 0.7899(5) 0.0741(16) Uani 1 1 d . . .
H24A H 1.2622 0.4811 0.8055 0.089 Uiso 1 1 calc R . .
C25 C 1.0816(4) 0.4297(4) 0.6915(4) 0.0560(12) Uani 1 1 d . . .
H25A H 1.1224 0.3990 0.6406 0.067 Uiso 1 1 calc R . .
C26 C 0.9351(4) 0.4260(3) 0.6685(3) 0.0366(8) Uani 1 1 d . . .
H26A H 0.8781 0.3922 0.6021 0.044 Uiso 1 1 calc R . .
C31 C 0.8282(3) 0.7344(3) 0.6745(3) 0.0291(7) Uani 1 1 d . . .
C32 C 0.9030(4) 0.8101(3) 0.7612(3) 0.0454(10) Uani 1 1 d . . .
H32A H 0.8578 0.8437 0.8079 0.054 Uiso 1 1 calc R . .
C33 C 1.0465(5) 0.8349(4) 0.7769(4) 0.0598(13) Uani 1 1 d . . .
H33A H 1.0963 0.8857 0.8341 0.072 Uiso 1 1 calc R . .
C34 C 1.1153(4) 0.7849(4) 0.7083(4) 0.0577(12) Uani 1 1 d . . .
H34A H 1.2106 0.8021 0.7193 0.069 Uiso 1 1 calc R . .
C35 C 1.0416(4) 0.7095(4) 0.6238(4) 0.0505(11) Uani 1 1 d . . .
H35A H 1.0877 0.6752 0.5781 0.061 Uiso 1 1 calc R . .
C36 C 0.8979(4) 0.6839(3) 0.6060(3) 0.0369(8) Uani 1 1 d . . .
H36A H 0.8489 0.6332 0.5485 0.044 Uiso 1 1 calc R . .
C41 C 0.5787(3) 0.8234(3) 0.7049(3) 0.0259(7) Uani 1 1 d . . .
C42 C 0.5271(4) 0.8346(3) 0.7930(3) 0.0389(9) Uani 1 1 d . . .
H42A H 0.5248 0.7761 0.8324 0.047 Uiso 1 1 calc R . .
C43 C 0.4779(5) 0.9339(3) 0.8237(4) 0.0514(11) Uani 1 1 d . . .
H43A H 0.4429 0.9407 0.8831 0.062 Uiso 1 1 calc R . .
C44 C 0.4814(5) 1.0209(3) 0.7663(3) 0.0454(10) Uani 1 1 d . . .
H44A H 0.4488 1.0865 0.7867 0.054 Uiso 1 1 calc R . .
C45 C 0.5332(5) 1.0108(3) 0.6787(3) 0.0484(11) Uani 1 1 d . . .
H45A H 0.5365 1.0700 0.6404 0.058 Uiso 1 1 calc R . .
C46 C 0.5808(4) 0.9124(3) 0.6468(3) 0.0415(9) Uani 1 1 d . . .
H46A H 0.6140 0.9060 0.5865 0.050 Uiso 1 1 calc R . .
N1 N 0.3310(3) 0.2360(3) 0.6379(3) 0.0425(8) Uani 1 1 d . . .
N2 N 0.7285(4) 0.1825(3) 0.5609(3) 0.0553(10) Uani 1 1 d . . .
N3 N 0.3208(3) 0.5739(3) 0.5721(2) 0.0366(7) Uani 1 1 d . . .
C50 C 0.8818(15) 0.8307(9) 1.1889(9) 0.210(6) Uani 1 1 d . . .
H50A H 0.8861 0.7591 1.2115 0.314 Uiso 1 1 calc R . .
H50B H 0.8144 0.8694 1.2152 0.314 Uiso 1 1 calc R . .
H50C H 0.9730 0.8685 1.2179 0.314 Uiso 1 1 calc R . .
N50 N 0.8398(11) 0.8232(7) 1.0719(6) 0.163(4) Uani 1 1 d . . .
O1 O 0.8163(8) 0.7462(6) 1.0157(5) 0.167(3) Uani 1 1 d . . .
O2 O 0.835(2) 0.9123(9) 1.0480(10) 0.501(15) Uani 1 1 d . . .
C51 C 0.0572(6) 0.0402(5) 0.5250(5) 0.0957(18) Uiso 0.50 1 d P . .
N51 N 0.0572(6) 0.0402(5) 0.5250(5) 0.0957(18) Uiso 0.50 1 d P . .
O3 O 0.1710(7) 0.0137(5) 0.5308(5) 0.0647(17) Uiso 0.50 1 d P . .
O4 O 0.0197(8) 0.1284(6) 0.5771(6) 0.077(2) Uiso 0.50 1 d P . .

loop_
_atom_site_aniso_label
_atom_site_aniso_U_11
_atom_site_aniso_U_22
_atom_site_aniso_U_33
_atom_site_aniso_U_23
_atom_site_aniso_U_13
_atom_site_aniso_U_12
Mo1 0.01922(14) 0.02217(15) 0.02077(15) 0.00194(10) 0.00828(10) 0.00313(10)
P1 0.0223(4) 0.0236(4) 0.0202(4) 0.0041(3) 0.0069(3) 0.0036(3)
P2 0.0242(4) 0.0216(4) 0.0212(4) 0.0013(3) 0.0086(3) 0.0007(3)
C1 0.0201(16) 0.0293(18) 0.0281(17) 0.0000(14) 0.0084(14) 0.0074(13)
C2 0.0189(16) 0.0274(17) 0.0302(18) -0.0035(14) 0.0142(13) 0.0034(13)
C3 0.0266(17) 0.0277(18) 0.0233(17) 0.0090(13) 0.0047(13) -0.0066(14)
C4 0.0290(18) 0.0273(17) 0.0205(16) -0.0004(13) 0.0087(13) 0.0002(14)
C11 0.0338(19) 0.0266(17) 0.0211(16) 0.0032(13) 0.0078(14) -0.0015(14)
C12 0.097(4) 0.053(3) 0.065(3) 0.033(2) 0.057(3) 0.040(3)
C13 0.141(5) 0.063(3) 0.086(4) 0.051(3) 0.072(4) 0.054(4)
C14 0.095(4) 0.050(3) 0.048(3) 0.026(2) 0.038(3) 0.007(3)
C15 0.053(3) 0.071(3) 0.052(3) 0.023(2) 0.030(2) 0.002(2)
C16 0.034(2) 0.062(3) 0.051(2) 0.029(2) 0.0216(19) 0.0134(19)
C21 0.0234(17) 0.0318(18) 0.0307(18) 0.0076(14) 0.0054(14) 0.0030(14)
C22 0.032(2) 0.073(3) 0.036(2) 0.000(2) -0.0008(17) -0.002(2)
C23 0.032(2) 0.117(5) 0.052(3) 0.006(3) -0.010(2) -0.012(3)
C24 0.018(2) 0.118(5) 0.080(4) 0.023(3) 0.001(2) 0.003(2)
C25 0.028(2) 0.083(3) 0.062(3) 0.019(3) 0.017(2) 0.014(2)
C26 0.0235(18) 0.044(2) 0.042(2) 0.0052(17) 0.0094(16) 0.0033(16)
C31 0.0269(17) 0.0294(18) 0.0302(18) 0.0069(14) 0.0063(14) -0.0003(14)
C32 0.036(2) 0.047(2) 0.045(2) -0.0041(19) 0.0029(18) -0.0081(18)
C33 0.039(2) 0.057(3) 0.066(3) -0.001(2) -0.006(2) -0.011(2)
C34 0.026(2) 0.065(3) 0.077(3) 0.019(3) 0.006(2) -0.006(2)
C35 0.031(2) 0.067(3) 0.060(3) 0.014(2) 0.020(2) 0.009(2)
C36 0.0242(18) 0.050(2) 0.037(2) 0.0060(17) 0.0086(15) 0.0025(16)
C41 0.0278(17) 0.0226(16) 0.0269(17) 0.0002(13) 0.0087(14) -0.0002(13)
C42 0.057(2) 0.0270(19) 0.044(2) 0.0089(16) 0.0297(19) 0.0079(17)
C43 0.076(3) 0.039(2) 0.055(3) 0.005(2) 0.042(2) 0.013(2)
C44 0.061(3) 0.0262(19) 0.052(2) -0.0024(18) 0.024(2) 0.0099(18)
C45 0.072(3) 0.025(2) 0.057(3) 0.0113(18) 0.031(2) 0.0078(19)
C46 0.061(3) 0.029(2) 0.045(2) 0.0109(17) 0.030(2) 0.0073(18)
N1 0.0407(19) 0.0393(19) 0.055(2) 0.0153(16) 0.0219(16) 0.0106(15)
N2 0.052(2) 0.044(2) 0.077(3) 0.0066(19) 0.030(2) 0.0041(18)
N3 0.0281(16) 0.048(2) 0.0374(17) 0.0049(14) 0.0146(14) 0.0020(14)
C50 0.342(18) 0.164(10) 0.134(9) -0.001(8) 0.092(11) 0.037(11)
N50 0.275(11) 0.103(6) 0.085(5) -0.038(5) 0.033(6) -0.011(6)
O1 0.249(8) 0.140(5) 0.101(4) -0.022(4) 0.049(5) 0.008(5)
O2 1.01(4) 0.169(10) 0.194(11) -0.070(9) 0.001(16) 0.028(17)

loop_
_atom_type_symbol
_atom_type_description
_atom_type_scat_dispersion_real
_atom_type_scat_dispersion_imag
_atom_type_scat_source
C C 0.0033 0.0016 'International Tables Vol C Tables 4.2.6.8 and 6.1.1.4'
H H 0.0000 0.0000 'International Tables Vol C Tables 4.2.6.8 and 6.1.1.4'
N N 0.0061 0.0033 'International Tables Vol C Tables 4.2.6.8 and 6.1.1.4'
P P 0.1023 0.0942 'International Tables Vol C Tables 4.2.6.8 and 6.1.1.4'
Mo Mo -1.6832 0.6857 'International Tables Vol C Tables 4.2.6.8 and 6.1.1.4'
O O 0.0106 0.0060 'International Tables Vol C Tables 4.2.6.8 and 6.1.1.4'

loop_
_geom_angle_atom_site_label_1
_geom_angle_atom_site_label_2
_geom_angle_atom_site_label_3
_geom_angle
_geom_angle_site_symmetry_1
_geom_angle_site_symmetry_3
_geom_angle_publ_flag
C3 Mo1 C1 80.22(12) . . ?
C3 Mo1 C2 159.02(12) . . ?
C1 Mo1 C2 81.08(11) . . ?
C3 Mo1 C3 95.76(12) . 2_666 ?
C1 Mo1 C3 173.25(12) . 2_666 ?
C2 Mo1 C3 103.72(12) . 2_666 ?
C3 Mo1 N3 123.18(12) . 2_666 ?
C1 Mo1 N3 155.49(12) . 2_666 ?
C2 Mo1 N3 76.80(11) . 2_666 ?
C3 Mo1 N3 27.52(11) 2_666 2_666 ?
C3 Mo1 P1 85.53(9) . . ?
C1 Mo1 P1 91.30(9) . . ?
C2 Mo1 P1 85.48(9) . . ?
C3 Mo1 P1 93.80(9) 2_666 . ?
N3 Mo1 P1 97.29(8) 2_666 . ?
C3 Mo1 P2 96.41(9) . 2_666 ?
C1 Mo1 P2 86.65(9) . 2_666 ?
C2 Mo1 P2 91.89(9) . 2_666 ?
C3 Mo1 P2 88.43(9) 2_666 2_666 ?
N3 Mo1 P2 83.69(8) 2_666 2_666 ?
P1 Mo1 P2 176.90(3) . 2_666 ?
C3 Mo1 Mo1 50.73(9) . 2_666 ?
C1 Mo1 Mo1 130.68(8) . 2_666 ?
C2 Mo1 Mo1 148.04(8) . 2_666 ?
C3 Mo1 Mo1 45.03(9) 2_666 2_666 ?
N3 Mo1 Mo1 72.49(8) 2_666 2_666 ?
P1 Mo1 Mo1 89.78(4) . 2_666 ?
P2 Mo1 Mo1 93.33(4) 2_666 2_666 ?
C21 P1 C11 102.05(15) . . ?
C21 P1 C4 104.23(16) . . ?
C11 P1 C4 103.31(14) . . ?
C21 P1 Mo1 120.49(12) . . ?
C11 P1 Mo1 112.39(11) . . ?
C4 P1 Mo1 112.52(11) . . ?
C41 P2 C31 102.25(15) . . ?
C41 P2 C4 104.07(14) . . ?
C31 P2 C4 104.29(15) . . ?
C41 P2 Mo1 114.14(11) . 2_666 ?
C31 P2 Mo1 121.33(11) . 2_666 ?
C4 P2 Mo1 109.07(11) . 2_666 ?
N1 C1 Mo1 176.7(3) . . ?
N2 C2 Mo1 175.0(3) . . ?
N3 C3 Mo1 165.7(3) . . ?
N3 C3 Mo1 82.2(2) . 2_666 ?
Mo1 C3 Mo1 84.25(12) . 2_666 ?
P1 C4 P2 112.03(16) . . ?
C16 C11 C12 117.9(3) . . ?
C16 C11 P1 123.0(3) . . ?
C12 C11 P1 118.9(3) . . ?
C11 C12 C13 120.5(4) . . ?
C14 C13 C12 120.7(4) . . ?
C15 C14 C13 119.4(4) . . ?
C14 C15 C16 120.1(4) . . ?
C11 C16 C15 121.4(4) . . ?
C26 C21 C22 119.2(3) . . ?
C26 C21 P1 121.0(3) . . ?
C22 C21 P1 119.8(3) . . ?
C23 C22 C21 119.6(4) . . ?
C24 C23 C22 120.1(4) . . ?
C25 C24 C23 121.3(4) . . ?
C24 C25 C26 119.3(4) . . ?
C21 C26 C25 120.4(4) . . ?
C36 C31 C32 119.6(3) . . ?
C36 C31 P2 120.0(3) . . ?
C32 C31 P2 120.4(3) . . ?
C31 C32 C33 119.4(4) . . ?
C34 C33 C32 120.9(4) . . ?
C35 C34 C33 119.5(4) . . ?
C34 C35 C36 120.6(4) . . ?
C31 C36 C35 120.0(4) . . ?
C42 C41 C46 118.7(3) . . ?
C42 C41 P2 124.7(3) . . ?
C46 C41 P2 116.5(3) . . ?
C41 C42 C43 120.5(3) . . ?
C44 C43 C42 120.2(4) . . ?
C45 C44 C43 119.9(4) . . ?
C44 C45 C46 120.5(4) . . ?
C45 C46 C41 120.3(4) . . ?
C3 N3 Mo1 70.4(2) . 2_666 ?
O1 N50 O2 127.5(11) . . ?
O1 N50 C50 125.5(10) . . ?
O2 N50 C50 107.1(9) . . ?
O3 C51 O4 128.2(7) . . ?
O3 C51 N51 116.6(8) . 2_556 ?
O4 C51 N51 113.9(8) . 2_556 ?
O3 C51 C51 116.6(8) . 2_556 ?
O4 C51 C51 113.9(8) . 2_556 ?
N51 C51 C51 0.0(8) 2_556 2_556 ?

loop_
_geom_bond_atom_site_label_1
_geom_bond_atom_site_label_2
_geom_bond_distance
_geom_bond_site_symmetry_2
_geom_bond_publ_flag
Mo1 C3 2.087(4) . ?
Mo1 C1 2.176(4) . ?
Mo1 C2 2.251(3) . ?
Mo1 C3 2.284(3) 2_666 ?
Mo1 N3 2.404(3) 2_666 ?
Mo1 P1 2.5474(13) . ?
Mo1 P2 2.5569(14) 2_666 ?
Mo1 Mo1 2.9357(9) 2_666 ?
P1 C21 1.836(3) . ?
P1 C11 1.838(3) . ?
P1 C4 1.851(3) . ?
P2 C41 1.834(3) . ?
P2 C31 1.843(3) . ?
P2 C4 1.856(3) . ?
P2 Mo1 2.5569(14) 2_666 ?
C1 N1 1.127(4) . ?
C2 N2 1.086(4) . ?
C3 N3 1.121(4) . ?
C3 Mo1 2.284(3) 2_666 ?
C11 C16 1.374(5) . ?
C11 C12 1.378(5) . ?
C12 C13 1.393(6) . ?
C13 C14 1.368(7) . ?
C14 C15 1.357(6) . ?
C15 C16 1.393(5) . ?
C21 C26 1.392(5) . ?
C21 C22 1.405(5) . ?
C22 C23 1.389(6) . ?
C23 C24 1.375(7) . ?
C24 C25 1.370(7) . ?
C25 C26 1.397(5) . ?
C31 C36 1.394(5) . ?
C31 C32 1.399(5) . ?
C32 C33 1.401(6) . ?
C33 C34 1.386(7) . ?
C34 C35 1.378(6) . ?
C35 C36 1.399(5) . ?
C41 C42 1.378(5) . ?
C41 C46 1.398(5) . ?
C42 C43 1.407(5) . ?
C43 C44 1.373(6) . ?
C44 C45 1.372(5) . ?
C45 C46 1.394(5) . ?
N3 Mo1 2.402(3) 2_666 ?
C50 N50 1.439(12) . ?
N50 O1 1.118(8) . ?
N50 O2 1.175(12) . ?
C51 O3 1.171(8) . ?
C51 O4 1.351(9) . ?
C51 N51 1.442(11) 2_556 ?
C51 C51 1.442(11) 2_556 ?
